data_2015398
loop_
_publ_author_name
'Angelo Mugnoli'
'Alberto Borassi'
'Andrea Spallarossa'
'Sara Cesarini'

_publ_section_title
;
 A novel potent non-nucleoside reverse transcriptase inhibitor
 acylthiocarbamate derivative with extensive intramolecular \p--\p
 interactions
;
_journal_coeditor_code TR1130
_journal_issue 6
_journal_name_full 'Acta Crystallographica Section C'
_journal_page_first o315
_journal_page_last o317
_journal_paper_doi 10.1107/S0108270106013175
_journal_volume 62
_journal_year 2006
_chemical_formula_iupac 'C25 H19 N3 O6 S'
_chemical_formula_moiety 'C25 H19 N3 O6 S'
_chemical_formula_sum 'C25 H19 N3 O6 S'
_chemical_formula_weight 489.49
_chemical_melting_point 452
_chemical_name_systematic
;
O-[2-(1,3-Dioxo-2,3-dihydro-1H-isoindol-2-yl)ethyl]
N-(4-methylphenyl)-N-(3-nitrobenzoyl)thiocarbamate
;
_space_group_IT_number 14
_symmetry_cell_setting monoclinic
_symmetry_space_group_name_Hall '-P 2ybc'
_symmetry_space_group_name_H-M 'P 1 21/c 1'
_atom_sites_solution_hydrogens difmap
_atom_sites_solution_primary direct
_atom_sites_solution_secondary difmap
_cell_angle_alpha 90.00
_cell_angle_beta 95.72(2)
_cell_angle_gamma 90.00
_cell_formula_units_Z 4
_cell_length_a 7.918(2)
_cell_length_b 10.8900(10)
_cell_length_c 27.087(7)
_cell_measurement_reflns_used 16
_cell_measurement_temperature 293
_cell_measurement_theta_max 18.3
_cell_measurement_theta_min 15.1
_cell_volume 2324.0(9)
_computing_cell_refinement MACH3
_computing_data_collection 'MACH3 (Nonius, 2000)'
_computing_data_reduction 'NRCVAX (Gabe <i>et al.</i>,  1989) and CADABS (local software)'
_computing_molecular_graphics
;
ORTEP-3 for Windows (Version 1.05; Farrugia, 1997) and MERCURY (Version
1.3;
Bruno <i>et al.</i>,  2002)
;
_computing_publication_material 'Please provide missing details'
_computing_structure_refinement
;
SHELXL97 (Sheldrick, 1997), PARST95 (Nardelli, 1995) and
HyperChem
(Hypercube, 2005)
;
_computing_structure_solution NRCVAX
_diffrn_ambient_temperature 293(2)
_diffrn_measured_fraction_theta_full 0.998
_diffrn_measured_fraction_theta_max 0.998
_diffrn_measurement_device_type 'Bruker Nonius MACH3'
_diffrn_measurement_method \w/\q
_diffrn_radiation_monochromator graphite
_diffrn_radiation_source X-Ray
_diffrn_radiation_type MoK\a
_diffrn_radiation_wavelength 0.71070
_diffrn_reflns_av_R_equivalents 0.0000
_diffrn_reflns_av_sigmaI/netI 0.0592
_diffrn_reflns_limit_h_max 10
_diffrn_reflns_limit_h_min 0
_diffrn_reflns_limit_k_max 14
_diffrn_reflns_limit_k_min 0
_diffrn_reflns_limit_l_max 34
_diffrn_reflns_limit_l_min -35
_diffrn_reflns_number 5311
_diffrn_reflns_theta_full 27.46
_diffrn_reflns_theta_max 27.46
_diffrn_reflns_theta_min 2.59
_diffrn_standards_decay_% 0
_diffrn_standards_interval_time 90
_diffrn_standards_number 2
_exptl_absorpt_coefficient_mu 0.187
_exptl_absorpt_correction_type none
_exptl_crystal_colour colourless
_exptl_crystal_density_diffrn 1.399
_exptl_crystal_density_method 'not measured'
_exptl_crystal_description prism
_exptl_crystal_F_000 1016
_exptl_crystal_size_max 0.32
_exptl_crystal_size_mid 0.26
_exptl_crystal_size_min 0.09
_refine_diff_density_max 0.226
_refine_diff_density_min -0.211
_refine_ls_extinction_coef none
_refine_ls_extinction_method none
_refine_ls_goodness_of_fit_ref 0.995
_refine_ls_hydrogen_treatment mixed
_refine_ls_matrix_type full
_refine_ls_number_parameters 381
_refine_ls_number_reflns 5311
_refine_ls_number_restraints 0
_refine_ls_restrained_S_all 0.995
_refine_ls_R_factor_all 0.1194
_refine_ls_R_factor_gt 0.0550
_refine_ls_shift/su_max 0.013
_refine_ls_shift/su_mean 0.000
_refine_ls_structure_factor_coef Fsqd
_refine_ls_weighting_details 'calc w = 1/[\s^2^(Fo^2^)+(0.0565P)^2^] where P=(Fo^2^+2Fc^2^)/3'
_refine_ls_weighting_scheme calc
_refine_ls_wR_factor_gt 0.1106
_refine_ls_wR_factor_ref 0.1270
_reflns_number_gt 2977
_reflns_number_total 5311
_reflns_threshold_expression I>2\s(I)
_cod_data_source_file tr1130.cif
_cod_data_source_block I
_cod_original_sg_symbol_H-M 'P 21/c'
_cod_database_code 2015398
_cod_database_fobs_code 2015398

loop_
_symmetry_equiv_pos_as_xyz
'x, y, z'
'-x, y+1/2, -z+1/2'
'-x, -y, -z'
'x, -y-1/2, z-1/2'

loop_
_atom_site_type_symbol
_atom_site_label
_atom_site_fract_x
_atom_site_fract_y
_atom_site_fract_z
_atom_site_U_iso_or_equiv
_atom_site_adp_type
_atom_site_calc_flag
_atom_site_refinement_flags
_atom_site_occupancy
C C1 -0.3824(3) 0.5149(3) 0.42214(9) 0.0498(6) Uani d . 1
C C2 -0.4409(3) 0.4042(2) 0.44791(8) 0.0460(6) Uani d . 1
C C3 -0.6017(4) 0.3618(3) 0.45431(11) 0.0621(8) Uani d . 1
C C4 -0.6158(4) 0.2572(3) 0.48120(12) 0.0721(9) Uani d . 1
C C5 -0.4748(5) 0.1945(3) 0.50153(13) 0.0714(9) Uani d . 1
C C6 -0.3104(4) 0.2353(3) 0.49532(11) 0.0600(7) Uani d . 1
C C7 -0.2986(3) 0.3417(2) 0.46799(8) 0.0447(6) Uani d . 1
C C8 -0.1464(3) 0.4090(2) 0.45546(9) 0.0454(6) Uani d . 1
C C9 -0.0989(4) 0.6132(3) 0.41576(10) 0.0545(7) Uani d . 1
C C10 -0.0676(4) 0.6157(2) 0.36218(10) 0.0501(7) Uani d . 1
C C11 0.1038(3) 0.5105(2) 0.30868(9) 0.0386(5) Uani d . 1
C C12 0.3261(3) 0.4080(2) 0.26844(8) 0.0360(5) Uani d . 1
C C13 0.4604(3) 0.4877(2) 0.27377(10) 0.0448(6) Uani d . 1
C C14 0.5765(3) 0.4865(3) 0.23867(11) 0.0528(7) Uani d . 1
C C15 0.5622(3) 0.4064(2) 0.19940(10) 0.0523(7) Uani d . 1
C C16 0.4254(4) 0.3281(3) 0.19480(11) 0.0597(8) Uani d . 1
C C17 0.3060(3) 0.3290(3) 0.22914(10) 0.0537(7) Uani d . 1
C C18 0.6913(4) 0.4044(3) 0.16143(13) 0.0857(11) Uani d . 1
H H18A 0.6677 0.4702 0.1382 0.103 Uiso calc R 1
H H18B 0.6844 0.3274 0.1441 0.103 Uiso calc R 1
H H18C 0.8033 0.4145 0.1780 0.103 Uiso calc R 1
C C19 0.1929(3) 0.2991(2) 0.33312(8) 0.0357(5) Uani d . 1
C C20 0.0250(3) 0.25505(19) 0.34709(8) 0.0315(5) Uani d . 1
C C21 -0.1298(3) 0.2944(2) 0.32394(9) 0.0377(5) Uani d . 1
C C22 -0.2790(3) 0.2390(2) 0.33466(10) 0.0488(6) Uani d . 1
C C23 -0.2761(3) 0.1424(2) 0.36730(11) 0.0518(7) Uani d . 1
C C24 -0.1218(3) 0.1040(2) 0.38912(9) 0.0468(6) Uani d . 1
C C25 0.0285(3) 0.1588(2) 0.38016(9) 0.0399(5) Uani d . 1
S S 0.06127(9) 0.60838(7) 0.26357(3) 0.0642(2) Uani d . 1
N N1 -0.2066(3) 0.51110(18) 0.42882(7) 0.0462(5) Uani d . 1
N N2 0.2016(2) 0.40733(16) 0.30457(7) 0.0363(4) Uani d . 1
N N3 -0.1162(4) -0.0029(2) 0.42241(11) 0.0783(8) Uani d . 1
O O1 -0.4658(3) 0.5932(2) 0.39966(7) 0.0735(6) Uani d . 1
O O2 0.0022(2) 0.38436(18) 0.46578(7) 0.0606(5) Uani d . 1
O O3 0.05238(19) 0.51825(14) 0.35399(6) 0.0414(4) Uani d . 1
O O4 0.31815(19) 0.23620(16) 0.34132(7) 0.0556(5) Uani d . 1
O O5 -0.2464(3) -0.0502(2) 0.43169(10) 0.1078(9) Uani d . 1
O O6 0.0208(4) -0.0414(3) 0.43877(14) 0.1471(15) Uani d . 1
H H3 -0.696(4) 0.413(3) 0.4404(10) 0.067(9) Uiso d . 1
H H4 -0.725(4) 0.222(3) 0.4898(12) 0.099(11) Uiso d . 1
H H5 -0.480(4) 0.125(3) 0.5206(12) 0.093(11) Uiso d . 1
H H6 -0.210(3) 0.192(3) 0.5099(10) 0.066(9) Uiso d . 1
H H91 0.015(3) 0.607(2) 0.4370(8) 0.040(6) Uiso d . 1
H H92 -0.157(3) 0.691(3) 0.4230(10) 0.074(9) Uiso d . 1
H H101 -0.181(4) 0.597(2) 0.3395(10) 0.066(8) Uiso d . 1
H H102 -0.016(3) 0.694(3) 0.3541(10) 0.067(8) Uiso d . 1
H H13 0.467(3) 0.544(2) 0.3003(9) 0.050(7) Uiso d . 1
H H14 0.673(3) 0.536(2) 0.2443(9) 0.065(8) Uiso d . 1
H H16 0.415(4) 0.272(3) 0.1694(11) 0.079(10) Uiso d . 1
H H17 0.212(3) 0.272(3) 0.2262(10) 0.069(8) Uiso d . 1
H H21 -0.132(3) 0.357(2) 0.3005(8) 0.041(6) Uiso d . 1
H H22 -0.375(3) 0.266(2) 0.3181(9) 0.058(8) Uiso d . 1
H H23 -0.376(4) 0.108(3) 0.3785(10) 0.072(9) Uiso d . 1
H H25 0.127(3) 0.132(2) 0.3947(8) 0.032(6) Uiso d . 1

loop_
_atom_site_aniso_label
_atom_site_aniso_U_11
_atom_site_aniso_U_22
_atom_site_aniso_U_33
_atom_site_aniso_U_12
_atom_site_aniso_U_13
_atom_site_aniso_U_23
C1 0.0542(16) 0.0592(17) 0.0366(13) 0.0124(13) 0.0069(11) -0.0021(13)
C2 0.0468(14) 0.0556(16) 0.0360(13) 0.0021(12) 0.0066(11) -0.0036(11)
C3 0.0442(16) 0.087(2) 0.0562(17) 0.0002(16) 0.0090(13) -0.0083(17)
C4 0.059(2) 0.094(3) 0.066(2) -0.0239(19) 0.0184(17) -0.0068(19)
C5 0.092(3) 0.062(2) 0.064(2) -0.0190(19) 0.0274(19) 0.0059(17)
C6 0.067(2) 0.0591(18) 0.0544(17) 0.0076(16) 0.0108(15) 0.0058(14)
C7 0.0455(14) 0.0518(15) 0.0380(13) -0.0002(12) 0.0108(11) -0.0008(12)
C8 0.0475(15) 0.0511(15) 0.0394(13) 0.0026(12) 0.0129(11) -0.0054(11)
C9 0.070(2) 0.0447(16) 0.0517(16) -0.0050(15) 0.0213(15) -0.0040(13)
C10 0.0618(18) 0.0364(14) 0.0558(16) 0.0047(13) 0.0246(14) 0.0033(12)
C11 0.0360(12) 0.0387(13) 0.0428(13) -0.0019(10) 0.0123(10) 0.0042(10)
C12 0.0299(11) 0.0358(12) 0.0439(13) 0.0002(10) 0.0112(9) 0.0064(10)
C13 0.0400(13) 0.0445(15) 0.0500(15) -0.0064(11) 0.0056(11) 0.0001(12)
C14 0.0335(13) 0.0582(17) 0.0682(19) -0.0114(13) 0.0123(12) 0.0120(15)
C15 0.0503(15) 0.0451(15) 0.0658(17) 0.0101(12) 0.0277(13) 0.0131(13)
C16 0.073(2) 0.0471(16) 0.0643(19) -0.0070(14) 0.0314(15) -0.0099(15)
C17 0.0535(16) 0.0501(16) 0.0611(17) -0.0189(13) 0.0228(13) -0.0077(14)
C18 0.085(2) 0.078(2) 0.105(3) 0.0091(18) 0.062(2) 0.014(2)
C19 0.0282(11) 0.0403(13) 0.0386(12) 0.0020(10) 0.0044(9) 0.0035(10)
C20 0.0293(11) 0.0307(11) 0.0355(11) 0.0003(9) 0.0084(9) -0.0005(9)
C21 0.0334(12) 0.0358(13) 0.0441(14) 0.0018(10) 0.0052(10) 0.0001(11)
C22 0.0308(13) 0.0515(16) 0.0643(17) -0.0002(12) 0.0061(12) -0.0045(14)
C23 0.0403(14) 0.0494(16) 0.0691(18) -0.0085(12) 0.0223(13) -0.0040(14)
C24 0.0524(15) 0.0367(13) 0.0550(15) -0.0008(11) 0.0232(12) 0.0071(12)
C25 0.0359(13) 0.0389(13) 0.0461(14) 0.0046(11) 0.0101(11) 0.0041(11)
S 0.0685(5) 0.0675(5) 0.0615(4) 0.0283(4) 0.0304(4) 0.0314(4)
N1 0.0490(13) 0.0476(12) 0.0440(12) 0.0016(10) 0.0145(9) 0.0011(10)
N2 0.0320(9) 0.0351(10) 0.0438(11) 0.0007(8) 0.0132(8) 0.0057(9)
N3 0.080(2) 0.0602(16) 0.100(2) 0.0030(15) 0.0371(17) 0.0340(15)
O1 0.0774(14) 0.0780(15) 0.0649(12) 0.0258(12) 0.0063(11) 0.0162(11)
O2 0.0401(10) 0.0753(13) 0.0673(12) 0.0093(9) 0.0094(9) -0.0004(10)
O3 0.0486(10) 0.0365(9) 0.0410(9) 0.0023(7) 0.0135(7) 0.0028(7)
O4 0.0304(9) 0.0598(11) 0.0784(13) 0.0107(8) 0.0144(8) 0.0254(10)
O5 0.1043(19) 0.0876(17) 0.140(2) -0.0248(15) 0.0525(17) 0.0473(17)
O6 0.101(2) 0.135(3) 0.209(4) 0.019(2) 0.034(2) 0.129(3)

loop_
_atom_type_symbol
_atom_type_description
_atom_type_scat_dispersion_real
_atom_type_scat_dispersion_imag
_atom_type_scat_source
C C 0.0033 0.0016 'International Tables Vol C Tables 4.2.6.8 and 6.1.1.4'
H H 0.0000 0.0000 'International Tables Vol C Tables 4.2.6.8 and 6.1.1.4'
N N 0.0061 0.0033 'International Tables Vol C Tables 4.2.6.8 and 6.1.1.4'
O O 0.0106 0.0060 'International Tables Vol C Tables 4.2.6.8 and 6.1.1.4'
S S 0.1246 0.1234 'International Tables Vol C Tables 4.2.6.8 and 6.1.1.4'

loop_
_geom_angle_atom_site_label_1
_geom_angle_atom_site_label_2
_geom_angle_atom_site_label_3
_geom_angle
_geom_angle_publ_flag
O1 C1 N1 125.4(3) no
O1 C1 C2 129.0(2) no
N1 C1 C2 105.6(2) no
C7 C2 C3 120.8(3) no
C7 C2 C1 107.7(2) no
C3 C2 C1 131.5(3) no
C4 C3 C2 118.2(3) no
C4 C3 H3 125.4(16) no
C2 C3 H3 116.3(17) no
C3 C4 C5 121.5(3) no
C3 C4 H4 124(2) no
C5 C4 H4 114(2) no
C4 C5 C6 121.4(3) no
C4 C5 H5 124(2) no
C6 C5 H5 115(2) no
C7 C6 C5 116.3(3) no
C7 C6 H6 121.7(16) no
C5 C6 H6 122.0(16) no
C2 C7 C6 121.9(2) no
C2 C7 C8 108.5(2) no
C6 C7 C8 129.6(2) no
O2 C8 N1 125.0(2) no
O2 C8 C7 129.2(2) no
N1 C8 C7 105.7(2) no
N1 C9 C10 113.9(2) yes
N1 C9 H91 108.4(13) no
C10 C9 H91 109.0(12) no
N1 C9 H92 107.8(16) no
C10 C9 H92 107.5(16) no
H91 C9 H92 110(2) no
O3 C10 C9 108.0(2) yes
O3 C10 H101 107.4(15) no
C9 C10 H101 110.4(14) no
O3 C10 H102 108.1(15) no
C9 C10 H102 110.1(16) no
H101 C10 H102 113(2) no
O3 C11 N2 110.66(19) yes
O3 C11 S 126.03(17) no
N2 C11 S 123.30(17) no
C17 C12 C13 120.7(2) no
C17 C12 N2 119.1(2) no
C13 C12 N2 120.2(2) no
C12 C13 C14 118.9(3) no
C12 C13 H13 118.5(15) no
C14 C13 H13 122.5(15) no
C15 C14 C13 121.9(2) no
C15 C14 H14 119.9(16) no
C13 C14 H14 117.9(16) no
C14 C15 C16 117.9(2) no
C14 C15 C18 121.6(3) no
C16 C15 C18 120.5(3) no
C15 C16 C17 121.2(3) no
C15 C16 H16 119.5(19) no
C17 C16 H16 119.3(19) no
C12 C17 C16 119.4(2) no
C12 C17 H17 119.8(16) no
C16 C17 H17 120.7(16) no
C15 C18 H18A 109.5 no
C15 C18 H18B 109.5 no
H18A C18 H18B 109.5 no
C15 C18 H18C 109.5 no
H18A C18 H18C 109.5 no
H18B C18 H18C 109.5 no
O4 C19 N2 119.27(19) no
O4 C19 C20 120.3(2) no
N2 C19 C20 119.89(18) no
C25 C20 C21 119.2(2) no
C25 C20 C19 116.61(19) no
C21 C20 C19 123.6(2) no
C22 C21 C20 120.3(2) no
C22 C21 H21 120.4(14) no
C20 C21 H21 119.2(14) no
C23 C22 C21 120.7(3) no
C23 C22 H22 122.3(17) no
C21 C22 H22 116.9(17) no
C24 C23 C22 118.0(2) no
C24 C23 H23 118.2(17) no
C22 C23 H23 123.4(17) no
C23 C24 C25 122.8(2) no
C23 C24 N3 118.5(2) no
C25 C24 N3 118.6(2) no
C24 C25 C20 119.0(2) no
C24 C25 H25 120.9(14) no
C20 C25 H25 120.1(14) no
C8 N1 C1 112.4(2) no
C8 N1 C9 123.8(2) no
C1 N1 C9 123.1(2) no
C11 N2 C19 125.25(17) yes
C11 N2 C12 118.36(17) no
C19 N2 C12 116.39(17) no
O5 N3 O6 122.3(3) no
O5 N3 C24 119.6(3) no
O6 N3 C24 118.1(3) no
C11 O3 C10 116.77(18) yes

loop_
_geom_bond_atom_site_label_1
_geom_bond_atom_site_label_2
_geom_bond_distance
_geom_bond_publ_flag
C1 O1 1.205(3) no
C1 N1 1.386(3) no
C1 C2 1.490(4) no
C2 C7 1.381(3) no
C2 C3 1.381(4) no
C3 C4 1.363(5) no
C3 H3 0.98(3) no
C4 C5 1.376(5) no
C4 H4 1.00(3) no
C5 C6 1.401(4) no
C5 H5 0.92(3) no
C6 C7 1.383(4) no
C6 H6 0.97(3) no
C7 C8 1.479(3) no
C8 O2 1.212(3) no
C8 N1 1.384(3) no
C9 N1 1.466(3) yes
C9 C10 1.497(3) no
C9 H91 1.02(2) no
C9 H92 1.00(3) no
C10 O3 1.456(3) no
C10 H101 1.06(3) no
C10 H102 0.98(3) no
C11 O3 1.334(3) yes
C11 N2 1.375(3) yes
C11 S 1.632(2) yes
C12 C17 1.366(3) no
C12 C13 1.370(3) no
C12 N2 1.456(3) yes
C13 C14 1.387(3) no
C13 H13 0.95(2) no
C14 C15 1.372(4) no
C14 H14 0.94(3) no
C15 C16 1.374(4) no
C15 C18 1.521(3) no
C16 C17 1.391(3) no
C16 H16 0.92(3) no
C17 H17 0.96(3) no
C18 H18A 0.9600 no
C18 H18B 0.9600 no
C18 H18C 0.9600 no
C19 O4 1.208(2) yes
C19 N2 1.415(3) yes
C19 C20 1.497(3) yes
C20 C25 1.377(3) no
C20 C21 1.388(3) no
C21 C22 1.383(3) no
C21 H21 0.93(2) no
C22 C23 1.373(4) no
C22 H22 0.89(3) no
C23 C24 1.369(4) no
C23 H23 0.95(3) no
C24 C25 1.374(3) no
C24 N3 1.471(3) no
C25 H25 0.89(2) no
N3 O5 1.201(3) no
N3 O6 1.205(3) no

loop_
_geom_torsion_atom_site_label_1
_geom_torsion_atom_site_label_2
_geom_torsion_atom_site_label_3
_geom_torsion_atom_site_label_4
_geom_torsion
_geom_torsion_publ_flag
O1 C1 C2 C7 179.5(3) no
N1 C1 C2 C7 -0.2(3) no
O1 C1 C2 C3 -1.6(5) no
N1 C1 C2 C3 178.6(3) no
C7 C2 C3 C4 0.4(4) no
C1 C2 C3 C4 -178.3(3) no
C2 C3 C4 C5 -0.1(5) no
C3 C4 C5 C6 -0.3(5) no
C4 C5 C6 C7 0.3(4) no
C3 C2 C7 C6 -0.3(4) no
C1 C2 C7 C6 178.7(2) no
C3 C2 C7 C8 -179.5(2) no
C1 C2 C7 C8 -0.5(3) no
C5 C6 C7 C2 -0.1(4) no
C5 C6 C7 C8 179.0(3) no
C2 C7 C8 O2 -179.5(2) no
C6 C7 C8 O2 1.3(4) no
C2 C7 C8 N1 1.0(3) no
C6 C7 C8 N1 -178.1(2) no
N1 C9 C10 O3 -74.2(3) no
C17 C12 C13 C14 -0.3(4) no
N2 C12 C13 C14 -179.7(2) no
C12 C13 C14 C15 -1.2(4) no
C13 C14 C15 C16 1.7(4) no
C13 C14 C15 C18 -179.1(3) no
C14 C15 C16 C17 -0.7(4) no
C18 C15 C16 C17 -179.9(3) no
C13 C12 C17 C16 1.3(4) no
N2 C12 C17 C16 -179.3(2) no
C15 C16 C17 C12 -0.8(4) no
O4 C19 C20 C25 16.3(3) no
N2 C19 C20 C25 -171.8(2) no
O4 C19 C20 C21 -154.9(2) no
N2 C19 C20 C21 17.0(3) no
C25 C20 C21 C22 1.2(3) no
C19 C20 C21 C22 172.2(2) no
C20 C21 C22 C23 -1.7(4) no
C21 C22 C23 C24 0.7(4) no
C22 C23 C24 C25 0.8(4) no
C22 C23 C24 N3 -177.3(2) no
C23 C24 C25 C20 -1.3(4) no
N3 C24 C25 C20 176.8(2) no
C21 C20 C25 C24 0.3(3) no
C19 C20 C25 C24 -171.3(2) no
O2 C8 N1 C1 179.4(2) no
C7 C8 N1 C1 -1.2(3) no
O2 C8 N1 C9 -9.5(4) no
C7 C8 N1 C9 170.0(2) no
O1 C1 N1 C8 -178.8(2) no
C2 C1 N1 C8 0.9(3) no
O1 C1 N1 C9 9.9(4) no
C2 C1 N1 C9 -170.4(2) no
C10 C9 N1 C8 106.3(3) no
C10 C9 N1 C1 -83.5(3) no
O3 C11 N2 C19 25.5(3) no
S C11 N2 C19 -155.09(18) no
O3 C11 N2 C12 -153.93(18) no
S C11 N2 C12 25.5(3) no
O4 C19 N2 C11 -151.3(2) no
C20 C19 N2 C11 36.7(3) no
O4 C19 N2 C12 28.1(3) no
C20 C19 N2 C12 -143.9(2) yes
C17 C12 N2 C11 -114.9(3) no
C13 C12 N2 C11 64.5(3) no
C17 C12 N2 C19 65.6(3) no
C13 C12 N2 C19 -115.0(2) no
C23 C24 N3 O5 -3.7(4) no
C25 C24 N3 O5 178.2(3) no
C23 C24 N3 O6 175.0(3) no
C25 C24 N3 O6 -3.2(5) no
N2 C11 O3 C10 -173.5(2) no
S C11 O3 C10 7.1(3) no
C9 C10 O3 C11 -176.2(2) no

loop_
_cod_related_entry_id
_cod_related_entry_database
_cod_related_entry_code
1 ChemSpider 13100857
